data_2200745
loop_
_publ_author_name
'Weil, Matthias'

_publ_section_title
;
 Schuetteite, Hg~3~(SO~4~)O~2~, a re-investigation
;
_journal_issue 11
_journal_name_full 'Acta Crystallographica Section E'
_journal_page_first i98
_journal_page_last i100
_journal_paper_doi 10.1107/S1600536801017561
_journal_volume 57
_journal_year 2001
_chemical_compound_source Synthetic
_chemical_formula_iupac 'Hg3 SO4 O2'
_chemical_formula_moiety 'Hg3 SO4 O2'
_chemical_formula_structural 'Hg3 SO4 O2'
_chemical_formula_sum 'Hg3 O6 S'
_chemical_formula_weight 729.83
_chemical_name_common Schuetteite
_chemical_name_mineral Schuetteite
_chemical_name_systematic
;
Trimercury(II) dioxide sulfate(VI)
;
_space_group_IT_number 152
_symmetry_cell_setting trigonal
_symmetry_space_group_name_Hall 'P 31 2"'
_symmetry_space_group_name_H-M 'P 31 2 1'
_audit_creation_method SHELXL97
_cell_angle_alpha 90.00
_cell_angle_beta 90.00
_cell_angle_gamma 120.00
_cell_formula_units_Z 3
_cell_length_a 7.0429(5)
_cell_length_b 7.0429(5)
_cell_length_c 10.0166(7)
_cell_measurement_reflns_used 2544
_cell_measurement_temperature 293(2)
_cell_measurement_theta_max 59.79
_cell_measurement_theta_min 6.68
_cell_volume 430.28(5)
_computing_cell_refinement 'SAINT (Siemens, 1996)'
_computing_data_collection 'SMART (Siemens, 1996)'
_computing_data_reduction SAINT
_computing_molecular_graphics 'ATOMS for Windows (Dowty, 1998)'
_computing_publication_material SHELXL97
_computing_structure_refinement 'SHELXL97 (Sheldrick, 1997)'
_computing_structure_solution 'SHELXS97 (Sheldrick, 1997)'
_database_code_amcsd 0010366
_diffrn_ambient_temperature 293(2)
_diffrn_measured_fraction_theta_full .992
_diffrn_measured_fraction_theta_max .992
_diffrn_measurement_device_type 'Siemens SMART'
_diffrn_measurement_method \w
_diffrn_radiation_monochromator graphite
_diffrn_radiation_source 'fine-focus sealed tube'
_diffrn_radiation_type MoK\a
_diffrn_radiation_wavelength .71073
_diffrn_reflns_av_R_equivalents .0592
_diffrn_reflns_av_sigmaI/netI .0327
_diffrn_reflns_limit_h_max 9
_diffrn_reflns_limit_h_min -9
_diffrn_reflns_limit_k_max 9
_diffrn_reflns_limit_k_min -9
_diffrn_reflns_limit_l_max 14
_diffrn_reflns_limit_l_min -12
_diffrn_reflns_number 4712
_diffrn_reflns_theta_full 30.23
_diffrn_reflns_theta_max 30.23
_diffrn_reflns_theta_min 3.34
_diffrn_standards_number 0
_exptl_absorpt_coefficient_mu 80.408
_exptl_absorpt_correction_T_max .4581
_exptl_absorpt_correction_T_min .0295
_exptl_absorpt_correction_type numerical
_exptl_absorpt_process_details
;
The crystal shape was optimized by minimizing the internal R-value of
selected reflections (I>20\s(I)) using the program HABITUS (Herrendorf,
1993-97). The habit so derived was used for the numerical absorption
correction.
;
_exptl_crystal_colour yellow
_exptl_crystal_density_diffrn 8.450
_exptl_crystal_density_meas ?
_exptl_crystal_density_method 'not measured'
_exptl_crystal_description 'trigonal plate'
_exptl_crystal_F_000 912
_exptl_crystal_size_max .100
_exptl_crystal_size_mid .055
_exptl_crystal_size_min .010
_refine_diff_density_max 1.959
_refine_diff_density_min -1.812
_refine_ls_abs_structure_details 'Flack (1983)'
_refine_ls_abs_structure_Flack .16(4)
_refine_ls_extinction_coef .00086(11)
_refine_ls_extinction_method SHELXL97
_refine_ls_goodness_of_fit_ref 1.039
_refine_ls_matrix_type full
_refine_ls_number_parameters 45
_refine_ls_number_reflns 849
_refine_ls_number_restraints 0
_refine_ls_restrained_S_all 1.039
_refine_ls_R_factor_all .0237
_refine_ls_R_factor_gt .0212
_refine_ls_shift/su_max <0.001
_refine_ls_shift/su_mean .000
_refine_ls_structure_factor_coef Fsqd
_refine_ls_weighting_details 'calc w = 1/[\s^2^(Fo^2^)+(0.0266P)^2^+0.0858P] where P = (Fo^2^+2Fc^2^)/3'
_refine_ls_weighting_scheme calc
_refine_ls_wR_factor_ref .0512
_reflns_number_gt 801
_reflns_number_total 845
_reflns_threshold_expression I>2\s(I)
_cod_data_source_file om6059.cif
_cod_data_source_block I
_cod_depositor_comments
;
The following automatic conversions were performed:

'_exptl_crystal_density_meas' value 'not measured' was changed to '?'
- the value is perceived as not measured.

Automatic conversion script
Id: cif_fix_values 3008 2015-01-20 13:52:24Z robertas 
;
_cod_database_code 2200745
_cod_database_fobs_code 2200745

loop_
_space_group_symop_operation_xyz
'x, y, z'
'-y, x-y, z+1/3'
'-x+y, -x, z+2/3'
'y, x, -z'
'x-y, -y, -z+2/3'
'-x, -x+y, -z+1/3'

loop_
_atom_site_label
_atom_site_fract_x
_atom_site_fract_y
_atom_site_fract_z
_atom_site_U_iso_or_equiv
_atom_site_adp_type
_atom_site_calc_flag
_atom_site_refinement_flags
_atom_site_occupancy
_atom_site_disorder_assembly
_atom_site_disorder_group
_atom_site_type_symbol
Hg1 .18904(5) .50427(9) .31516(3) .01543(11) Uani d . 1 . . Hg
Hg2 .70266(10) .0000 .3333 .01503(13) Uani d S 1 . . Hg
S .2231(6) .0000 .3333 .0180(7) Uani d S 1 . . S
O1 .1553(9) .4840(9) .0490(7) .0169(12) Uani d . 1 . . O
O2A .256(3) .202(3) .2578(15) .027(2) Uiso d P .50 . . O
O2B .133(3) .123(3) .2706(16) .027(2) Uiso d P .50 . . O
O3A .399(3) .076(3) .4362(19) .025(2) Uiso d P .50 . . O
O3B .391(3) .135(3) .431(2) .025(2) Uiso d P .50 . . O

loop_
_atom_site_aniso_label
_atom_site_aniso_U_11
_atom_site_aniso_U_22
_atom_site_aniso_U_33
_atom_site_aniso_U_12
_atom_site_aniso_U_13
_atom_site_aniso_U_23
Hg1 .0116(2) .01295(17) .02007(17) .00489(15) -.00111(12) -.00063(16)
Hg2 .01365(19) .0100(2) .0202(2) .00502(12) .00068(11) .0014(2)
S .0183(10) .0179(19) .0178(15) .0089(9) -.0005(7) -.0011(14)
O1 .009(3) .007(2) .028(3) -.001(3) -.001(2) -.001(2)

loop_
_atom_type_symbol
_atom_type_description
_atom_type_scat_dispersion_real
_atom_type_scat_dispersion_imag
_atom_type_scat_source
O O .0106 .0060 'International Tables Vol C Tables 4.2.6.8 and 6.1.1.4'
S S .1246 .1234 'International Tables Vol C Tables 4.2.6.8 and 6.1.1.4'
Hg Hg -2.3894 9.2266 'International Tables Vol C Tables 4.2.6.8 and 6.1.1.4'

loop_
_geom_angle_atom_site_label_1
_geom_angle_atom_site_label_2
_geom_angle_atom_site_label_3
_geom_angle_site_symmetry_1
_geom_angle_site_symmetry_3
_geom_angle
_geom_angle_publ_flag
O1 Hg1 O1 2_665 5 169.72(6) y
O1 Hg1 O2A 2_665 . 86.0(5) ?
O1 Hg1 O2A 5 . 96.8(5) ?
O1 Hg1 O3B 2_665 6_565 86.2(5) ?
O1 Hg1 O3B 5 6_565 97.4(5) ?
O2A Hg1 O3B . 6_565 142.3(6) ?
O1 Hg1 O2B 2_665 . 101.2(4) ?
O1 Hg1 O2B 5 . 80.3(4) ?
O2A Hg1 O2B . . 17.5(5) ?
O3B Hg1 O2B 6_565 . 151.1(6) ?
O1 Hg1 O3A 2_665 4_556 87.0(4) ?
O1 Hg1 O3A 5 4_556 82.8(4) ?
O2A Hg1 O3A . 4_556 98.1(6) ?
O3B Hg1 O3A 6_565 4_556 118.3(7) ?
O2B Hg1 O3A . 4_556 90.2(6) ?
O1 Hg1 O3B 2_665 4_556 79.2(4) ?
O1 Hg1 O3B 5 4_556 90.8(4) ?
O2A Hg1 O3B . 4_556 91.5(6) ?
O3B Hg1 O3B 6_565 4_556 123.0(6) ?
O2B Hg1 O3B . 4_556 85.9(6) ?
O3A Hg1 O3B 4_556 4_556 9.8(5) ?
O1 Hg1 O1 2_665 . 113.1(2) ?
O1 Hg1 O1 5 . 77.2(2) ?
O2A Hg1 O1 . . 76.8(4) ?
O3B Hg1 O1 6_565 . 72.6(5) ?
O2B Hg1 O1 . . 78.8(4) ?
O3A Hg1 O1 4_556 . 158.6(4) ?
O3B Hg1 O1 4_556 . 161.9(5) ?
O1 Hg1 O3A 2_665 6_565 78.8(4) ?
O1 Hg1 O3A 5 6_565 105.1(4) ?
O2A Hg1 O3A . 6_565 138.2(6) ?
O3B Hg1 O3A 6_565 6_565 7.7(7) ?
O2B Hg1 O3A . 6_565 150.1(5) ?
O3A Hg1 O3A 4_556 6_565 119.5(5) ?
O3B Hg1 O3A 4_556 6_565 122.8(6) ?
O1 Hg1 O3A . 6_565 73.9(4) ?
O1 Hg1 O2A 2_665 6_565 99.2(4) ?
O1 Hg1 O2A 5 6_565 76.7(4) ?
O2A Hg1 O2A . 6_565 170.2(4) ?
O3B Hg1 O2A 6_565 6_565 47.0(6) ?
O2B Hg1 O2A . 6_565 153.5(5) ?
O3A Hg1 O2A 4_556 6_565 74.0(5) ?
O3B Hg1 O2A 4_556 6_565 81.3(5) ?
O1 Hg1 O2A . 6_565 108.4(4) ?
O3A Hg1 O2A 6_565 6_565 51.5(5) ?
O1 Hg1 S 2_665 1_565 85.0(2) ?
O1 Hg1 S 5 1_565 94.57(19) ?
O2A Hg1 S . 1_565 163.3(4) ?
O3B Hg1 S 6_565 1_565 22.8(5) ?
O2B Hg1 S . 1_565 171.8(4) ?
O3A Hg1 S 4_556 1_565 95.5(4) ?
O3B Hg1 S 4_556 1_565 100.6(5) ?
O1 Hg1 S . 1_565 93.85(14) ?
O3A Hg1 S 6_565 1_565 25.6(4) ?
O2A Hg1 S 6_565 1_565 26.5(3) ?
O1 Hg1 Hg2 2_665 1_455 142.53(19) ?
O1 Hg1 Hg2 5 1_455 33.07(17) ?
O2A Hg1 Hg2 . 1_455 69.4(4) ?
O3B Hg1 Hg2 6_565 1_455 130.5(5) ?
O2B Hg1 Hg2 . 1_455 51.8(4) ?
O3A Hg1 Hg2 4_556 1_455 69.9(4) ?
O3B Hg1 Hg2 4_556 1_455 73.9(4) ?
O1 Hg1 Hg2 . 1_455 88.96(10) ?
O3A Hg1 Hg2 6_565 1_455 138.1(4) ?
O2A Hg1 Hg2 6_565 1_455 102.0(3) ?
S Hg1 Hg2 1_565 1_455 125.01(6) ?
O1 Hg2 O1 5_655 2_655 171.3(3) y
O1 Hg2 O2A 5_655 5_655 84.4(4) ?
O1 Hg2 O2A 2_655 5_655 97.2(4) ?
O1 Hg2 O2A 5_655 2_655 97.2(4) ?
O1 Hg2 O2A 2_655 2_655 84.4(4) ?
O2A Hg2 O2A 5_655 2_655 159.0(7) ?
O1 Hg2 O3A 5_655 6 90.5(4) ?
O1 Hg2 O3A 2_655 6 81.6(4) ?
O2A Hg2 O3A 5_655 6 76.4(6) ?
O2A Hg2 O3A 2_655 6 124.4(5) ?
O1 Hg2 O3A 5_655 . 81.6(4) ?
O1 Hg2 O3A 2_655 . 90.5(4) ?
O2A Hg2 O3A 5_655 . 124.4(5) ?
O2A Hg2 O3A 2_655 . 76.4(6) ?
O3A Hg2 O3A 6 . 50.3(8) ?
O1 Hg2 O2B 5_655 1_655 75.8(3) ?
O1 Hg2 O2B 2_655 1_655 112.8(3) ?
O2A Hg2 O2B 5_655 1_655 69.0(5) ?
O2A Hg2 O2B 2_655 1_655 91.0(5) ?
O3A Hg2 O2B 6 1_655 143.7(5) ?
O3A Hg2 O2B . 1_655 152.5(5) ?
O1 Hg2 O2B 5_655 6_655 112.8(3) ?
O1 Hg2 O2B 2_655 6_655 75.8(3) ?
O2A Hg2 O2B 5_655 6_655 91.0(5) ?
O2A Hg2 O2B 2_655 6_655 69.0(5) ?
O3A Hg2 O2B 6 6_655 152.5(5) ?
O3A Hg2 O2B . 6_655 143.7(5) ?
O2B Hg2 O2B 1_655 6_655 41.4(6) ?
O1 Hg2 O3B 5_655 6 97.0(4) ?
O1 Hg2 O3B 2_655 6 75.0(4) ?
O2A Hg2 O3B 5_655 6 78.9(5) ?
O2A Hg2 O3B 2_655 6 121.4(5) ?
O3A Hg2 O3B 6 6 6.8(6) ?
O3A Hg2 O3B . 6 50.2(3) ?
O2B Hg2 O3B 1_655 6 147.6(5) ?
O2B Hg2 O3B 6_655 6 147.5(5) ?
O1 Hg2 O3B 5_655 . 75.0(4) ?
O1 Hg2 O3B 2_655 . 97.0(4) ?
O2A Hg2 O3B 5_655 . 121.4(5) ?
O2A Hg2 O3B 2_655 . 78.9(5) ?
O3A Hg2 O3B 6 . 50.2(3) ?
O3A Hg2 O3B . . 6.8(6) ?
O2B Hg2 O3B 1_655 . 147.5(5) ?
O2B Hg2 O3B 6_655 . 147.6(5) ?
O3B Hg2 O3B 6 . 51.2(7) ?
O1 Hg2 O2B 5_655 5_655 80.4(3) ?
O1 Hg2 O2B 2_655 5_655 103.2(3) ?
O2A Hg2 O2B 5_655 5_655 14.4(4) ?
O2A Hg2 O2B 2_655 5_655 145.3(5) ?
O3A Hg2 O2B 6 5_655 90.3(5) ?
O3A Hg2 O2B . 5_655 136.3(5) ?
O2B Hg2 O2B 1_655 5_655 54.7(6) ?
O2B Hg2 O2B 6_655 5_655 80.0(3) ?
O3B Hg2 O2B 6 5_655 93.1(5) ?
O3B Hg2 O2B . 5_655 132.1(5) ?
O1 Hg2 O2B 5_655 2_655 103.2(3) ?
O1 Hg2 O2B 2_655 2_655 80.4(3) ?
O2A Hg2 O2B 5_655 2_655 145.3(5) ?
O2A Hg2 O2B 2_655 2_655 14.4(4) ?
O3A Hg2 O2B 6 2_655 136.3(5) ?
O3A Hg2 O2B . 2_655 90.3(5) ?
O2B Hg2 O2B 1_655 2_655 80.0(3) ?
O2B Hg2 O2B 6_655 2_655 54.7(6) ?
O3B Hg2 O2B 6 2_655 132.1(5) ?
O3B Hg2 O2B . 2_655 93.1(5) ?
O2B Hg2 O2B 5_655 2_655 132.6(6) ?
O2B S O2B . 6 85.1(13) ?
O2B S O3B . 6 111.1(11) ?
O2B S O3B 6 6 110.9(9) ?
O2B S O3B . . 110.9(9) ?
O2B S O3B 6 . 111.1(11) y
O3B S O3B 6 . 121.8(16) ?
O2B S O3A . 6 110.0(10) y
O2B S O3A 6 6 128.3(9) ?
O3B S O3A 6 6 17.4(9) ?
O3B S O3A . 6 108.6(9) y
O2B S O3A . . 128.3(9) ?
O2B S O3A 6 . 110.0(10) ?
O3B S O3A 6 . 108.6(9) ?
O3B S O3A . . 17.4(9) ?
O3A S O3A 6 . 98.5(14) ?
O2B S O2A . . 29.9(8) ?
O2B S O2A 6 . 113.7(11) y
O3B S O2A 6 . 106.0(9) y
O3B S O2A . . 91.8(10) ?
O3A S O2A 6 . 96.5(10) ?
O3A S O2A . . 107.4(10) y
O2B S O2A . 6 113.7(11) ?
O2B S O2A 6 6 29.9(8) ?
O3B S O2A 6 6 91.8(10) ?
O3B S O2A . 6 106.0(9) ?
O3A S O2A 6 6 107.4(10) ?
O3A S O2A . 6 96.5(10) ?
O2A S O2A . 6 143.2(14) ?
O2B S Hg2 . . 137.5(7) ?
O2B S Hg2 6 . 137.5(7) ?
O3B S Hg2 6 . 60.9(8) ?
O3B S Hg2 . . 60.9(8) ?
O3A S Hg2 6 . 49.3(7) ?
O3A S Hg2 . . 49.3(7) ?
O2A S Hg2 . . 108.4(7) ?
O2A S Hg2 6 . 108.4(7) ?
O2B S Hg1 . 6_665 83.5(6) ?
O2B S Hg1 6 6_665 140.2(6) ?
O3B S Hg1 6 6_665 108.8(7) ?
O3B S Hg1 . 6_665 41.0(8) ?
O3A S Hg1 6 6_665 91.4(6) ?
O3A S Hg1 . 6_665 52.8(7) ?
O2A S Hg1 . 6_665 56.3(7) ?
O2A S Hg1 6 6_665 146.8(6) ?
Hg2 S Hg1 . 6_665 63.56(6) ?
O2B S Hg1 . 1_545 140.2(6) ?
O2B S Hg1 6 1_545 83.5(6) ?
O3B S Hg1 6 1_545 41.0(8) ?
O3B S Hg1 . 1_545 108.8(7) ?
O3A S Hg1 6 1_545 52.8(7) ?
O3A S Hg1 . 1_545 91.4(6) ?
O2A S Hg1 . 1_545 146.8(6) ?
O2A S Hg1 6 1_545 56.3(7) ?
Hg2 S Hg1 . 1_545 63.56(6) ?
Hg1 S Hg1 6_665 1_545 127.13(13) ?
O2B S Hg2 . 1_455 42.5(7) ?
O2B S Hg2 6 1_455 42.5(7) ?
O3B S Hg2 6 1_455 119.1(8) ?
O3B S Hg2 . 1_455 119.1(8) ?
O3A S Hg2 6 1_455 130.7(7) ?
O3A S Hg2 . 1_455 130.7(7) ?
O2A S Hg2 . 1_455 71.6(7) ?
O2A S Hg2 6 1_455 71.6(7) ?
Hg2 S Hg2 . 1_455 180.0 ?
Hg1 S Hg2 6_665 1_455 116.44(6) ?
Hg1 S Hg2 1_545 1_455 116.44(6) ?
Hg2 O1 Hg1 3_664 3_564 117.0(3) ?
Hg2 O1 Hg1 3_664 5 112.9(2) ?
Hg1 O1 Hg1 3_564 5 113.8(3) ?
Hg2 O1 Hg1 3_664 . 102.2(3) ?
Hg1 O1 Hg1 3_564 . 106.0(2) ?
Hg1 O1 Hg1 5 . 102.8(2) ?
O2B O2A S . . 69.9(17) ?
O2B O2A Hg1 . . 87.1(18) ?
S O2A Hg1 . . 133.2(9) ?
O2B O2A Hg2 . 3_664 107(2) ?
S O2A Hg2 . 3_664 131.9(9) ?
Hg1 O2A Hg2 . 3_664 93.0(5) ?
O2B O2A Hg1 . 6_665 151(2) ?
S O2A Hg1 . 6_665 97.2(8) ?
Hg1 O2A Hg1 . 6_665 83.5(5) ?
Hg2 O2A Hg1 3_664 6_665 101.3(6) ?
O2B O2A Hg2 . 1_455 17.9(15) ?
S O2A Hg2 . 1_455 84.0(7) ?
Hg1 O2A Hg2 . 1_455 69.3(4) ?
Hg2 O2A Hg2 3_664 1_455 105.9(5) ?
Hg1 O2A Hg2 6_665 1_455 142.1(5) ?
O2B O2A Hg1 . 3_554 95.0(18) ?
S O2A Hg1 . 3_554 74.0(6) ?
Hg1 O2A Hg1 . 3_554 150.6(6) ?
Hg2 O2A Hg1 3_664 3_554 58.2(3) ?
Hg1 O2A Hg1 6_665 3_554 106.6(5) ?
Hg2 O2A Hg1 1_455 3_554 110.0(4) ?
O2B O2A Hg2 . . 120.0(18) ?
S O2A Hg2 . . 51.1(6) ?
Hg1 O2A Hg2 . . 139.7(6) ?
Hg2 O2A Hg2 3_664 . 105.1(5) ?
Hg1 O2A Hg2 6_665 . 58.1(3) ?
Hg2 O2A Hg2 1_455 . 135.1(4) ?
Hg1 O2A Hg2 3_554 . 62.4(2) ?
O2A O2B S . . 80.3(18) ?
O2A O2B Hg1 . . 75.3(17) ?
S O2B Hg1 . . 132.1(9) ?
O2A O2B Hg2 . 1_455 157.3(19) ?
S O2B Hg2 . 1_455 116.8(9) ?
Hg1 O2B Hg2 . 1_455 82.0(4) ?
O2A O2B Hg2 . 3_664 58.9(17) ?
S O2B Hg2 . 3_664 116.5(8) ?
Hg1 O2B Hg2 . 3_664 84.4(4) ?
Hg2 O2B Hg2 1_455 3_664 118.5(5) ?
O2A O2B Hg1 . 6_665 23.0(17) ?
S O2B Hg1 . 6_665 72.3(6) ?
Hg1 O2B Hg1 . 6_665 69.1(4) ?
Hg2 O2B Hg1 1_455 6_665 143.7(5) ?
Hg2 O2B Hg1 3_664 6_665 81.1(4) ?
O2A O2B Hg1 . 6 143.6(18) ?
S O2B Hg1 . 6 66.0(6) ?
Hg1 O2B Hg1 . 6 138.1(6) ?
Hg2 O2B Hg1 1_455 6 58.4(3) ?
Hg2 O2B Hg1 3_664 6 124.6(5) ?
Hg1 O2B Hg1 6_665 6 137.5(4) ?
O2A O2B Hg1 . 5 105.8(18) ?
S O2B Hg1 . 5 162.8(8) ?
Hg1 O2B Hg1 . 5 64.9(3) ?
Hg2 O2B Hg1 1_455 5 62.6(3) ?
Hg2 O2B Hg1 3_664 5 57.3(3) ?
Hg1 O2B Hg1 6_665 5 119.2(4) ?
Hg1 O2B Hg1 6 5 103.3(4) ?
O3B O3A S . . 78(4) ?
O3B O3A Hg1 . 4_556 89(4) ?
S O3A Hg1 . 4_556 145.9(11) ?
O3B O3A Hg2 . . 129(5) ?
S O3A Hg2 . . 105.6(9) ?
Hg1 O3A Hg2 4_556 . 107.3(7) ?
O3B O3A Hg1 . 6_665 48(5) ?
S O3A Hg1 . 6_665 101.7(8) ?
Hg1 O3A Hg1 4_556 6_665 91.3(6) ?
Hg2 O3A Hg1 . 6_665 82.4(6) ?
O3B O3A Hg2 . 2_545 110(5) ?
S O3A Hg2 . 2_545 88.6(8) ?
Hg1 O3A Hg2 4_556 2_545 66.8(4) ?
Hg2 O3A Hg2 . 2_545 121.3(5) ?
Hg1 O3A Hg2 6_665 2_545 151.0(6) ?
O3B O3A Hg1 . 1_545 143(5) ?
S O3A Hg1 . 1_545 65.1(6) ?
Hg1 O3A Hg1 4_556 1_545 122.6(6) ?
Hg2 O3A Hg1 . 1_545 65.3(3) ?
Hg1 O3A Hg1 6_665 1_545 138.0(6) ?
Hg2 O3A Hg1 2_545 1_545 71.0(3) ?
O3B O3A Hg1 . 2_655 152(5) ?
S O3A Hg1 . 2_655 123.0(8) ?
Hg1 O3A Hg1 4_556 2_655 63.9(4) ?
Hg2 O3A Hg1 . 2_655 67.5(3) ?
Hg1 O3A Hg1 6_665 2_655 130.7(6) ?
Hg2 O3A Hg1 2_545 2_655 57.7(3) ?
Hg1 O3A Hg1 1_545 2_655 61.2(2) ?
O3B O3A Hg1 . . 16(4) ?
S O3A Hg1 . . 61.5(6) ?
Hg1 O3A Hg1 4_556 . 101.9(5) ?
Hg2 O3A Hg1 . . 130.4(6) ?
Hg1 O3A Hg1 6_665 . 57.5(3) ?
Hg2 O3A Hg1 2_545 . 106.8(4) ?
Hg1 O3A Hg1 1_545 . 126.6(5) ?
Hg1 O3A Hg1 2_655 . 161.5(5) ?
O3A O3B S . . 85(4) ?
O3A O3B Hg1 . 6_665 124(5) ?
S O3B Hg1 . 6_665 116.2(11) ?
O3A O3B Hg1 . 4_556 82(4) ?
S O3B Hg1 . 4_556 145.9(12) ?
Hg1 O3B Hg1 6_665 4_556 97.2(6) ?
O3A O3B Hg2 . . 45(5) ?
S O3B Hg2 . . 93.5(8) ?
Hg1 O3B Hg2 6_665 . 81.4(6) ?
Hg1 O3B Hg2 4_556 . 98.5(6) ?
O3A O3B Hg1 . . 162(5) ?
S O3B Hg1 . . 77.0(8) ?
Hg1 O3B Hg1 6_665 . 66.2(4) ?
Hg1 O3B Hg1 4_556 . 113.1(6) ?
Hg2 O3B Hg1 . . 136.5(7) ?
O3A O3B Hg2 . 2_545 64(5) ?
S O3B Hg2 . 2_545 82.3(8) ?
Hg1 O3B Hg2 6_665 2_545 159.2(7) ?
Hg1 O3B Hg2 4_556 2_545 63.6(4) ?
Hg2 O3B Hg2 . 2_545 108.1(5) ?
Hg1 O3B Hg2 . 2_545 112.4(5) ?
O3A O3B Hg1 . 1_545 34(4) ?
S O3B Hg1 . 1_545 51.5(6) ?
Hg1 O3B Hg1 6_665 1_545 133.1(7) ?
Hg1 O3B Hg1 4_556 1_545 110.3(5) ?
Hg2 O3B Hg1 . 1_545 58.0(3) ?
Hg1 O3B Hg1 . 1_545 128.5(5) ?
Hg2 O3B Hg1 2_545 1_545 65.3(3) ?

loop_
_geom_bond_atom_site_label_1
_geom_bond_atom_site_label_2
_geom_bond_site_symmetry_2
_geom_bond_distance
_geom_bond_publ_flag
Hg1 O1 2_665 2.105(6) y
Hg1 O1 5 2.123(6) y
Hg1 O2A . 2.467(16) y
Hg1 O3B 6_565 2.473(19) y
Hg1 O2B . 2.548(15) y
Hg1 O3A 4_556 2.607(19) y
Hg1 O3B 4_556 2.64(2) y
Hg1 O1 . 2.674(7) y
Hg1 O3A 6_565 2.750(18) y
Hg1 O2A 6_565 2.836(17) y
Hg1 S 1_565 3.3828(16) ?
Hg1 Hg2 1_455 3.4950(4) ?
Hg2 O1 5_655 2.070(7) y
Hg2 O1 2_655 2.070(7) y
Hg2 O2A 5_655 2.647(15) y
Hg2 O2A 2_655 2.647(15) y
Hg2 O3A 6 2.657(18) y
Hg2 O3A . 2.657(18) y
Hg2 O2B 1_655 2.775(16) y
Hg2 O2B 6_655 2.775(16) y
Hg2 O3B 6 2.96(2) y
Hg2 O3B . 2.96(2) y
Hg2 O2B 5_655 2.961(17) y
Hg2 O2B 2_655 2.961(17) y
S O2B . 1.451(15) y
S O2B 6 1.451(15) ?
S O3B 6 1.461(19) ?
S O3B . 1.461(19) y
S O3A 6 1.491(19) y
S O3A . 1.491(19) ?
S O2A . 1.523(16) ?
S O2A 6 1.523(16) y
S Hg1 6_665 3.3828(16) ?
S Hg1 1_545 3.3828(16) ?
S Hg2 1_455 3.665(5) ?
O1 Hg2 3_664 2.070(7) ?
O1 Hg1 3_564 2.105(6) ?
O1 Hg1 5 2.123(6) ?
O2A O2B . .77(2) ?
O2A Hg2 3_664 2.647(15) ?
O2A Hg1 6_665 2.836(17) ?
O2A Hg2 1_455 3.497(18) ?
O2A Hg1 3_554 4.068(16) ?
O2B Hg2 1_455 2.775(16) ?
O2B Hg2 3_664 2.961(17) ?
O2B Hg1 6_665 3.528(16) ?
O2B Hg1 6 4.026(16) ?
O2B Hg1 5 4.053(15) ?
O3A O3B . .45(2) ?
O3A Hg1 4_556 2.607(19) ?
O3A Hg1 6_665 2.750(18) ?
O3A Hg2 2_545 3.571(19) ?
O3A Hg1 1_545 3.729(17) ?
O3A Hg1 2_655 3.801(17) ?
O3B Hg1 6_665 2.473(19) ?
O3B Hg1 4_556 2.64(2) ?
O3B Hg2 2_545 3.75(2) ?
O3B Hg1 1_545 4.094(17) ?

loop_
_cod_related_entry_id
_cod_related_entry_database
_cod_related_entry_code
1 AMCSD 0010366
